data_4117657
loop_
_publ_author_name
'Soumya Sarkar'
'Kevin P. McGowan'
'Subramaniam Kuppuswamy'
'Ion Ghiviriga'
'Khalil A. Abboud'
'Adam S. Veige'

_publ_section_title
;
 An OCO3-Trianionic Pincer Tungsten(VI) Alkylidyne: Rational Design of a
 Highly Active Alkyne Polymerization Catalyst
;
_journal_name_full 'Journal of the American Chemical Society'
_journal_page_first 4509
_journal_page_last 4512
_journal_paper_doi 10.1021/ja2117975
_journal_volume 134
_journal_year 2012
_chemical_formula_sum 'C35 H46 O3 W'
_chemical_formula_weight 698.57
_chemical_name_systematic
; 

 ? 

;
_space_group_IT_number 14
_symmetry_cell_setting monoclinic
_symmetry_space_group_name_Hall '-P 2yn'
_symmetry_space_group_name_H-M 'P 1 21/n 1'
_atom_sites_solution_hydrogens geom
_atom_sites_solution_primary direct
_atom_sites_solution_secondary difmap
_audit_creation_method SHELXL-97
_audit_update_record
;

2011-08-24 # Formatted by publCIF

;
_cell_angle_alpha 90.00
_cell_angle_beta 98.466(2)
_cell_angle_gamma 90.00
_cell_formula_units_Z 4
_cell_length_a 11.2257(12)
_cell_length_b 18.630(2)
_cell_length_c 14.8896(16)
_cell_measurement_reflns_used 9312
_cell_measurement_temperature 296(2)
_cell_measurement_theta_max 28.0
_cell_measurement_theta_min 2.0
_cell_volume 3080.0(6)
_computing_cell_refinement 'Bruker APEX2'
_computing_data_collection 'Bruker APEX2 (Bruker, 2008)'
_computing_data_reduction 'Bruker SAINT (Bruker, 2008)'
_computing_molecular_graphics 'Bruker SHELXTL'
_computing_publication_material 'Bruker SHELXTL'
_computing_structure_refinement 'Bruker SHELXTL'
_computing_structure_solution 'Bruker SHELXTL (Bruker, 2008)'
_diffrn_ambient_temperature 100(2)
_diffrn_measured_fraction_theta_full 1.000
_diffrn_measured_fraction_theta_max 1.000
_diffrn_measurement_device_type 'Bruker APEX-II DUO'
_diffrn_measurement_method 'phi and omega scans'
_diffrn_radiation_monochromator graphite
_diffrn_radiation_source 'fine-focus sealed tube'
_diffrn_radiation_type MoK\a
_diffrn_radiation_wavelength 0.71073
_diffrn_reflns_av_R_equivalents 0.0598
_diffrn_reflns_av_sigmaI/netI 0.0561
_diffrn_reflns_limit_h_max 14
_diffrn_reflns_limit_h_min -14
_diffrn_reflns_limit_k_max 21
_diffrn_reflns_limit_k_min -24
_diffrn_reflns_limit_l_max 19
_diffrn_reflns_limit_l_min -19
_diffrn_reflns_number 41874
_diffrn_reflns_theta_full 27.50
_diffrn_reflns_theta_max 27.50
_diffrn_reflns_theta_min 1.76
_exptl_absorpt_coefficient_mu 3.783
_exptl_absorpt_correction_T_max 0.9114
_exptl_absorpt_correction_T_min 0.6100
_exptl_absorpt_correction_type numerical
_exptl_absorpt_process_details 'based on measured indexed crystal faces, Bruker SHELXTL  v6.14 (Bruker 2008)'
_exptl_crystal_colour orange
_exptl_crystal_density_diffrn 1.507
_exptl_crystal_description needles
_exptl_crystal_F_000 1416
_exptl_crystal_size_max 0.14
_exptl_crystal_size_mid 0.09
_exptl_crystal_size_min 0.03
_refine_diff_density_max 1.572
_refine_diff_density_min -0.787
_refine_diff_density_rms 0.108
_refine_ls_extinction_method none
_refine_ls_goodness_of_fit_ref 0.912
_refine_ls_hydrogen_treatment constr
_refine_ls_matrix_type full
_refine_ls_number_parameters 349
_refine_ls_number_reflns 7070
_refine_ls_number_restraints 0
_refine_ls_restrained_S_all 0.912
_refine_ls_R_factor_all 0.0491
_refine_ls_R_factor_gt 0.0262
_refine_ls_shift/su_max 0.001
_refine_ls_shift/su_mean 0.000
_refine_ls_structure_factor_coef Fsqd
_refine_ls_weighting_details 'calc w=1/[\s^2^(Fo^2^)+(0.0230P)^2^] where P=(Fo^2^+2Fc^2^)/3'
_refine_ls_weighting_scheme calc
_refine_ls_wR_factor_gt 0.0494
_refine_ls_wR_factor_ref 0.0532
_reflns_number_gt 5138
_reflns_number_total 7070
_reflns_threshold_expression I>2\s(I)
_cod_data_source_file ja2117975_si_002_2.cif
_cod_data_source_block ss73
_cod_original_cell_volume 3079.9(6)
_cod_database_code 4117657

loop_
_symmetry_equiv_pos_as_xyz
'x, y, z'
'-x+1/2, y+1/2, -z+1/2'
'-x, -y, -z'
'x-1/2, -y-1/2, z-1/2'

loop_
_atom_site_label
_atom_site_type_symbol
_atom_site_fract_x
_atom_site_fract_y
_atom_site_fract_z
_atom_site_U_iso_or_equiv
_atom_site_adp_type
_atom_site_occupancy
_atom_site_symmetry_multiplicity
_atom_site_calc_flag
_atom_site_refinement_flags
_atom_site_disorder_assembly
_atom_site_disorder_group
W1 W 0.833359(11) 0.185483(8) 0.772818(10) 0.01718(4) Uani 1 1 d . B .
O1 O 0.79794(17) 0.18704(13) 0.64220(15) 0.0193(5) Uani 1 1 d . . .
O2 O 0.78660(18) 0.21298(12) 0.88697(16) 0.0188(5) Uani 1 1 d . . .
O3 O 0.9147(2) 0.29166(13) 0.76777(18) 0.0311(6) Uani 1 1 d . . .
C1 C 0.7932(3) 0.1287(2) 0.5866(2) 0.0217(8) Uani 1 1 d . . .
C2 C 0.8598(3) 0.1262(2) 0.5133(3) 0.0249(8) Uani 1 1 d . . .
C3 C 0.8518(3) 0.0629(2) 0.4627(3) 0.0365(10) Uani 1 1 d . . .
H3 H 0.8971 0.0586 0.4154 0.044 Uiso 1 1 calc R . .
C4 C 0.7789(4) 0.0065(2) 0.4804(3) 0.0398(11) Uani 1 1 d . . .
H4 H 0.7751 -0.0347 0.4448 0.048 Uiso 1 1 calc R . .
C5 C 0.7118(3) 0.0110(2) 0.5505(3) 0.0307(9) Uani 1 1 d . . .
H5 H 0.6622 -0.0271 0.5614 0.037 Uiso 1 1 calc R . .
C6 C 0.7175(3) 0.07182(19) 0.6052(2) 0.0222(8) Uani 1 1 d . . .
C7 C 0.6462(3) 0.07582(19) 0.6821(3) 0.0216(8) Uani 1 1 d . B .
C8 C 0.5318(3) 0.0435(2) 0.6697(3) 0.0248(8) Uani 1 1 d . . .
H8 H 0.5029 0.0222 0.6143 0.030 Uiso 1 1 calc R . .
C9 C 0.4622(3) 0.0428(2) 0.7383(3) 0.0270(9) Uani 1 1 d . . .
H9 H 0.3844 0.0244 0.7277 0.032 Uiso 1 1 calc R . .
C10 C 0.5076(3) 0.06943(19) 0.8223(3) 0.0253(8) Uani 1 1 d . . .
H10 H 0.4610 0.0671 0.8690 0.030 Uiso 1 1 calc R . .
C11 C 0.6235(3) 0.10028(18) 0.8395(3) 0.0201(8) Uani 1 1 d . B .
C12 C 0.6906(3) 0.10911(19) 0.7658(3) 0.0198(8) Uani 1 1 d . . .
C13 C 0.6725(3) 0.11852(18) 0.9344(2) 0.0198(8) Uani 1 1 d . . .
C14 C 0.6380(3) 0.07880(19) 1.0062(3) 0.0234(8) Uani 1 1 d . B .
H14 H 0.5827 0.0417 0.9934 0.028 Uiso 1 1 calc R . .
C15 C 0.6840(3) 0.09348(19) 1.0952(3) 0.0238(8) Uani 1 1 d . . .
H15 H 0.6585 0.0672 1.1420 0.029 Uiso 1 1 calc R B .
C16 C 0.7678(3) 0.14701(19) 1.1145(3) 0.0222(8) Uani 1 1 d . B .
H16 H 0.7988 0.1559 1.1749 0.027 Uiso 1 1 calc R . .
C17 C 0.8086(3) 0.1887(2) 1.0472(2) 0.0203(7) Uani 1 1 d . . .
C18 C 0.7574(3) 0.17319(18) 0.9571(2) 0.0190(8) Uani 1 1 d . B .
C19 C 0.9397(3) 0.1894(2) 0.4918(3) 0.0298(9) Uani 1 1 d . . .
C20 C 0.8654(4) 0.2565(3) 0.4714(4) 0.0615(16) Uani 1 1 d . . .
H20A H 0.9166 0.2952 0.4581 0.092 Uiso 1 1 calc R . .
H20B H 0.8277 0.2689 0.5232 0.092 Uiso 1 1 calc R . .
H20C H 0.8046 0.2482 0.4200 0.092 Uiso 1 1 calc R . .
C21 C 1.0038(4) 0.1729(2) 0.4100(3) 0.0430(12) Uani 1 1 d . . .
H21A H 1.0527 0.1308 0.4224 0.065 Uiso 1 1 calc R . .
H21B H 1.0538 0.2128 0.3991 0.065 Uiso 1 1 calc R . .
H21C H 0.9449 0.1648 0.3573 0.065 Uiso 1 1 calc R . .
C22 C 1.0386(4) 0.2012(3) 0.5723(3) 0.0517(14) Uani 1 1 d . . .
H22A H 1.0849 0.1580 0.5839 0.078 Uiso 1 1 calc R . .
H22B H 1.0030 0.2135 0.6250 0.078 Uiso 1 1 calc R . .
H22C H 1.0903 0.2395 0.5586 0.078 Uiso 1 1 calc R . .
C23 C 0.9062(3) 0.2463(2) 1.0698(2) 0.0233(8) Uani 1 1 d . B .
C24 C 0.8648(3) 0.3194(2) 1.0295(3) 0.0309(9) Uani 1 1 d . . .
H24A H 0.9278 0.3540 1.0451 0.046 Uiso 1 1 calc R B .
H24B H 0.7941 0.3344 1.0536 0.046 Uiso 1 1 calc R . .
H24C H 0.8466 0.3154 0.9647 0.046 Uiso 1 1 calc R . .
C25 C 1.0201(3) 0.2220(2) 1.0321(3) 0.0306(9) Uani 1 1 d . . .
H25A H 1.0822 0.2574 1.0462 0.046 Uiso 1 1 calc R B .
H25B H 1.0020 0.2164 0.9674 0.046 Uiso 1 1 calc R . .
H25C H 1.0472 0.1770 1.0592 0.046 Uiso 1 1 calc R . .
C26 C 0.9399(3) 0.2567(2) 1.1721(3) 0.0342(10) Uani 1 1 d . . .
H26A H 1.0013 0.2928 1.1836 0.051 Uiso 1 1 calc R B .
H26B H 0.9695 0.2123 1.1994 0.051 Uiso 1 1 calc R . .
H26C H 0.8701 0.2716 1.1975 0.051 Uiso 1 1 calc R . .
C27 C 0.9433(3) 0.11938(19) 0.7971(2) 0.0204(8) Uani 1 1 d . . .
C28 C 1.0293(3) 0.0581(2) 0.8186(3) 0.0277(9) Uani 1 1 d . A .
C29 C 1.1142(7) 0.0713(5) 0.9006(6) 0.039(2) Uiso 0.479(6) 1 d P A 1
H29A H 1.0802 0.0549 0.9525 0.058 Uiso 0.479(6) 1 calc PR A 1
H29B H 1.1306 0.1218 0.9064 0.058 Uiso 0.479(6) 1 calc PR A 1
H29C H 1.1877 0.0459 0.8971 0.058 Uiso 0.479(6) 1 calc PR A 1
C30 C 0.9503(8) -0.0080(5) 0.8220(7) 0.046(3) Uiso 0.479(6) 1 d P A 1
H30A H 0.8730 0.0004 0.7865 0.069 Uiso 0.479(6) 1 calc PR A 1
H30B H 0.9401 -0.0175 0.8838 0.069 Uiso 0.479(6) 1 calc PR A 1
H30C H 0.9879 -0.0485 0.7980 0.069 Uiso 0.479(6) 1 calc PR A 1
C31 C 1.1007(8) 0.0493(5) 0.7356(6) 0.044(3) Uiso 0.479(6) 1 d P A 1
H31A H 1.0499 0.0266 0.6861 0.066 Uiso 0.479(6) 1 calc PR A 1
H31B H 1.1708 0.0202 0.7534 0.066 Uiso 0.479(6) 1 calc PR A 1
H31C H 1.1249 0.0957 0.7167 0.066 Uiso 0.479(6) 1 calc PR A 1
C29' C 0.9996(7) 0.0173(5) 0.9032(6) 0.041(2) Uiso 0.521(6) 1 d P A 2
H29D H 0.9218 -0.0047 0.8894 0.061 Uiso 0.521(6) 1 calc PR A 2
H29E H 0.9994 0.0504 0.9526 0.061 Uiso 0.521(6) 1 calc PR A 2
H29F H 1.0594 -0.0190 0.9201 0.061 Uiso 0.521(6) 1 calc PR A 2
C30' C 1.0300(8) 0.0091(5) 0.7416(6) 0.049(3) Uiso 0.521(6) 1 d P A 2
H30D H 0.9505 -0.0098 0.7237 0.074 Uiso 0.521(6) 1 calc PR A 2
H30E H 1.0850 -0.0296 0.7591 0.074 Uiso 0.521(6) 1 calc PR A 2
H30F H 1.0551 0.0347 0.6916 0.074 Uiso 0.521(6) 1 calc PR A 2
C31' C 1.1600(7) 0.0910(5) 0.8482(7) 0.049(3) Uiso 0.521(6) 1 d P A 2
H31D H 1.1666 0.1085 0.9094 0.073 Uiso 0.521(6) 1 calc PR A 2
H31E H 1.1726 0.1299 0.8083 0.073 Uiso 0.521(6) 1 calc PR A 2
H31F H 1.2196 0.0546 0.8448 0.073 Uiso 0.521(6) 1 calc PR A 2
C32 C 1.0543(5) 0.3020(3) 0.7827(4) 0.0741(19) Uani 1 1 d . B .
H32A H 1.0924 0.2567 0.8020 0.089 Uiso 1 1 calc R . .
H32B H 1.0797 0.3151 0.7254 0.089 Uiso 1 1 calc R . .
C33 C 1.0937(7) 0.3540(4) 0.8466(5) 0.110(3) Uani 1 1 d . . .
H33A H 1.1800 0.3568 0.8542 0.165 Uiso 1 1 calc R B .
H33B H 1.0683 0.3418 0.9035 0.165 Uiso 1 1 calc R . .
H33C H 1.0601 0.3997 0.8264 0.165 Uiso 1 1 calc R . .
C34 C 0.8196(9) 0.3495(5) 0.7407(7) 0.041(3) Uiso 0.522(10) 1 d P B 1
H34A H 0.7409 0.3269 0.7336 0.049 Uiso 0.522(10) 1 calc PR B 1
H34B H 0.8228 0.3834 0.7904 0.049 Uiso 0.522(10) 1 calc PR B 1
C35 C 0.8294(8) 0.3902(5) 0.6570(7) 0.057(3) Uiso 0.522(10) 1 d P B 1
H35A H 0.7635 0.4234 0.6452 0.086 Uiso 0.522(10) 1 calc PR B 1
H35B H 0.8271 0.3576 0.6069 0.086 Uiso 0.522(10) 1 calc PR B 1
H35C H 0.9041 0.4162 0.6645 0.086 Uiso 0.522(10) 1 calc PR B 1
C34' C 0.8667(11) 0.3520(7) 0.7352(9) 0.057(4) Uiso 0.478(10) 1 d P B 2
H34C H 0.8819 0.3589 0.6733 0.068 Uiso 0.478(10) 1 calc PR B 2
H34D H 0.9012 0.3921 0.7716 0.068 Uiso 0.478(10) 1 calc PR B 2
C35' C 0.7355(9) 0.3476(5) 0.7376(7) 0.044(3) Uiso 0.478(10) 1 d P B 2
H35D H 0.6978 0.3916 0.7149 0.066 Uiso 0.478(10) 1 calc PR B 2
H35E H 0.7215 0.3401 0.7989 0.066 Uiso 0.478(10) 1 calc PR B 2
H35F H 0.7021 0.3083 0.7004 0.066 Uiso 0.478(10) 1 calc PR B 2

loop_
_atom_site_aniso_label
_atom_site_aniso_U_11
_atom_site_aniso_U_22
_atom_site_aniso_U_33
_atom_site_aniso_U_23
_atom_site_aniso_U_13
_atom_site_aniso_U_12
W1 0.01469(6) 0.01735(8) 0.02031(7) -0.00086(8) 0.00529(4) -0.00111(7)
O1 0.020(1) 0.0162(12) 0.0219(13) -0.0020(12) 0.0046(9) -0.0042(11)
O2 0.0196(11) 0.0174(13) 0.0205(14) -0.0004(10) 0.007(1) -0.0026(9)
O3 0.0409(15) 0.0219(16) 0.0335(17) -0.0016(12) 0.0154(12) -0.0063(12)
C1 0.0205(16) 0.026(2) 0.0170(19) -0.0020(16) -0.0009(14) -0.0025(15)
C2 0.0257(18) 0.028(2) 0.020(2) -0.0008(17) 0.0020(15) -0.0059(16)
C3 0.047(2) 0.044(3) 0.022(2) -0.008(2) 0.0141(18) -0.010(2)
C4 0.062(3) 0.031(3) 0.028(2) -0.014(2) 0.015(2) -0.015(2)
C5 0.040(2) 0.025(2) 0.026(2) -0.0005(18) 0.0021(17) -0.0100(18)
C6 0.0245(17) 0.022(2) 0.020(2) 0.0018(16) 0.0001(14) -0.0012(15)
C7 0.0207(16) 0.022(2) 0.022(2) 0.0044(17) 0.0009(14) 0.0012(15)
C8 0.0260(18) 0.024(2) 0.023(2) -0.0011(17) -0.0026(15) -0.0077(15)
C9 0.0196(17) 0.027(2) 0.034(2) 0.0026(18) 0.0022(16) -0.0094(15)
C10 0.0201(16) 0.025(2) 0.032(2) 0.0048(18) 0.0084(15) -0.0021(15)
C11 0.0177(16) 0.014(2) 0.028(2) 0.0027(16) 0.0027(14) 0.0018(13)
C12 0.0145(15) 0.022(2) 0.023(2) 0.0009(16) 0.0027(14) 0.0002(14)
C13 0.0178(16) 0.018(2) 0.026(2) 0.0008(16) 0.0094(14) 0.0038(14)
C14 0.0190(16) 0.020(2) 0.032(2) 0.0018(17) 0.0088(15) -0.0009(14)
C15 0.0246(17) 0.023(2) 0.026(2) 0.0025(17) 0.0124(16) 0.0000(15)
C16 0.0250(17) 0.023(2) 0.020(2) -0.0002(16) 0.0077(15) 0.0062(15)
C17 0.0191(15) 0.0187(19) 0.0245(19) -0.0025(18) 0.0080(13) 0.0037(15)
C18 0.0160(14) 0.017(2) 0.026(2) 0.0010(15) 0.0082(13) 0.0032(13)
C19 0.0289(18) 0.033(2) 0.029(2) -0.003(2) 0.0105(15) -0.0092(18)
C20 0.059(3) 0.043(3) 0.091(5) 0.028(3) 0.037(3) -0.003(2)
C21 0.051(2) 0.055(3) 0.027(2) -0.007(2) 0.0169(19) -0.021(2)
C22 0.036(2) 0.086(4) 0.038(3) -0.023(3) 0.0195(19) -0.033(2)
C23 0.0249(17) 0.026(2) 0.020(2) -0.0001(16) 0.0069(15) -0.0036(15)
C24 0.039(2) 0.022(2) 0.032(2) -0.005(2) 0.0078(17) -0.0062(18)
C25 0.0222(18) 0.039(2) 0.032(2) -0.0030(19) 0.0052(16) -0.0058(17)
C26 0.041(2) 0.032(3) 0.030(2) -0.0007(19) 0.0088(18) -0.0135(19)
C27 0.0220(17) 0.019(2) 0.021(2) -0.0013(16) 0.0059(15) -0.0049(14)
C28 0.0271(18) 0.024(2) 0.032(2) 0.0021(19) 0.0060(16) 0.0113(16)
C32 0.114(5) 0.063(4) 0.047(3) -0.003(3) 0.017(3) -0.066(4)
C33 0.152(7) 0.096(6) 0.082(6) 0.017(5) 0.016(5) -0.029(5)

loop_
_atom_type_symbol
_atom_type_description
_atom_type_scat_dispersion_real
_atom_type_scat_dispersion_imag
_atom_type_scat_source
C C 0.0033 0.0016 'International Tables Vol C Tables 4.2.6.8 and 6.1.1.4'
H H 0.0000 0.0000 'International Tables Vol C Tables 4.2.6.8 and 6.1.1.4'
O O 0.0106 0.0060 'International Tables Vol C Tables 4.2.6.8 and 6.1.1.4'
W W -0.8490 6.8722 'International Tables Vol C Tables 4.2.6.8 and 6.1.1.4'

loop_
_geom_angle_atom_site_label_1
_geom_angle_atom_site_label_2
_geom_angle_atom_site_label_3
_geom_angle
C27 W1 O2 106.37(13)
C27 W1 O1 104.76(13)
O2 W1 O1 147.82(9)
C27 W1 C12 92.46(14)
O2 W1 C12 85.42(12)
O1 W1 C12 85.33(12)
C27 W1 O3 111.09(13)
O2 W1 O3 87.66(9)
O1 W1 O3 88.67(10)
C12 W1 O3 156.45(11)
C1 O1 W1 125.8(2)
C18 O2 W1 131.5(2)
C34' O3 C34 20.4(6)
C34' O3 C32 107.3(6)
C34 O3 C32 126.7(5)
C34' O3 W1 129.7(6)
C34 O3 W1 111.6(4)
C32 O3 W1 121.5(3)
O1 C1 C6 116.8(3)
O1 C1 C2 121.2(3)
C6 C1 C2 122.0(3)
C3 C2 C1 116.5(3)
C3 C2 C19 121.8(3)
C1 C2 C19 121.7(3)
C4 C3 C2 122.2(4)
C4 C3 H3 118.9
C2 C3 H3 118.9
C5 C4 C3 120.3(4)
C5 C4 H4 119.8
C3 C4 H4 119.8
C4 C5 C6 120.6(4)
C4 C5 H5 119.7
C6 C5 H5 119.7
C5 C6 C1 118.3(3)
C5 C6 C7 120.4(3)
C1 C6 C7 121.3(3)
C8 C7 C12 120.0(3)
C8 C7 C6 117.4(3)
C12 C7 C6 122.6(3)
C9 C8 C7 121.0(3)
C9 C8 H8 119.5
C7 C8 H8 119.5
C10 C9 C8 119.9(3)
C10 C9 H9 120.1
C8 C9 H9 120.1
C9 C10 C11 121.4(3)
C9 C10 H10 119.3
C11 C10 H10 119.3
C10 C11 C12 118.9(3)
C10 C11 C13 118.0(3)
C12 C11 C13 122.9(3)
C7 C12 C11 118.0(3)
C7 C12 W1 120.0(2)
C11 C12 W1 121.1(3)
C14 C13 C18 117.1(3)
C14 C13 C11 120.1(3)
C18 C13 C11 122.8(3)
C15 C14 C13 121.5(3)
C15 C14 H14 119.3
C13 C14 H14 119.3
C16 C15 C14 119.6(3)
C16 C15 H15 120.2
C14 C15 H15 120.2
C15 C16 C17 122.8(3)
C15 C16 H16 118.6
C17 C16 H16 118.6
C16 C17 C18 115.9(3)
C16 C17 C23 122.0(3)
C18 C17 C23 122.0(3)
O2 C18 C13 116.3(3)
O2 C18 C17 120.5(3)
C13 C18 C17 123.1(3)
C20 C19 C22 110.9(4)
C20 C19 C21 108.4(4)
C22 C19 C21 106.3(3)
C20 C19 C2 110.7(3)
C22 C19 C2 109.0(3)
C21 C19 C2 111.5(3)
C19 C20 H20A 109.5
C19 C20 H20B 109.5
H20A C20 H20B 109.5
C19 C20 H20C 109.5
H20A C20 H20C 109.5
H20B C20 H20C 109.5
C19 C21 H21A 109.5
C19 C21 H21B 109.5
H21A C21 H21B 109.5
C19 C21 H21C 109.5
H21A C21 H21C 109.5
H21B C21 H21C 109.5
C19 C22 H22A 109.5
C19 C22 H22B 109.5
H22A C22 H22B 109.5
C19 C22 H22C 109.5
H22A C22 H22C 109.5
H22B C22 H22C 109.5
C26 C23 C24 107.1(3)
C26 C23 C17 111.8(3)
C24 C23 C17 111.7(3)
C26 C23 C25 107.7(3)
C24 C23 C25 109.9(3)
C17 C23 C25 108.6(3)
C23 C24 H24A 109.5
C23 C24 H24B 109.5
H24A C24 H24B 109.5
C23 C24 H24C 109.5
H24A C24 H24C 109.5
H24B C24 H24C 109.5
C23 C25 H25A 109.5
C23 C25 H25B 109.5
H25A C25 H25B 109.5
C23 C25 H25C 109.5
H25A C25 H25C 109.5
H25B C25 H25C 109.5
C23 C26 H26A 109.5
C23 C26 H26B 109.5
H26A C26 H26B 109.5
C23 C26 H26C 109.5
H26A C26 H26C 109.5
H26B C26 H26C 109.5
C28 C27 W1 175.1(3)
C29 C28 C30' 133.0(6)
C29 C28 C27 111.8(5)
C30' C28 C27 112.7(5)
C29 C28 C30 114.9(6)
C30' C28 C30 66.0(5)
C27 C28 C30 105.3(4)
C29 C28 C29' 65.9(5)
C30' C28 C29' 110.9(5)
C27 C28 C29' 109.8(4)
C30 C28 C29' 51.7(5)
C29 C28 C31 109.2(5)
C30' C28 C31 42.3(5)
C27 C28 C31 107.4(4)
C30 C28 C31 107.9(6)
C29' C28 C31 141.3(5)
C29 C28 C31' 40.5(4)
C30' C28 C31' 110.2(5)
C27 C28 C31' 107.7(4)
C30 C28 C31' 145.1(5)
C29' C28 C31' 105.2(5)
C31 C28 C31' 72.7(5)
C28 C29 H29A 109.5
C28 C29 H29B 109.5
H29A C29 H29B 109.5
C28 C29 H29C 109.5
H29A C29 H29C 109.5
H29B C29 H29C 109.5
C28 C30 H30A 109.5
C28 C30 H30B 109.5
H30A C30 H30B 109.5
C28 C30 H30C 109.5
H30A C30 H30C 109.5
H30B C30 H30C 109.5
C28 C31 H31A 109.5
C28 C31 H31B 109.5
H31A C31 H31B 109.5
C28 C31 H31C 109.5
H31A C31 H31C 109.5
H31B C31 H31C 109.5
C28 C29' H29D 109.5
C28 C29' H29E 109.5
H29D C29' H29E 109.5
C28 C29' H29F 109.5
H29D C29' H29F 109.5
H29E C29' H29F 109.5
C28 C30' H30D 109.5
C28 C30' H30E 109.5
H30D C30' H30E 109.5
C28 C30' H30F 109.5
H30D C30' H30F 109.5
H30E C30' H30F 109.5
C28 C31' H31D 109.5
C28 C31' H31E 109.5
H31D C31' H31E 109.5
C28 C31' H31F 109.5
H31D C31' H31F 109.5
H31E C31' H31F 109.5
C33 C32 O3 113.4(6)
C33 C32 H32A 108.9
O3 C32 H32A 108.9
C33 C32 H32B 108.9
O3 C32 H32B 108.9
H32A C32 H32B 107.7
C32 C33 H33A 109.5
C32 C33 H33B 109.5
H33A C33 H33B 109.5
C32 C33 H33C 109.5
H33A C33 H33C 109.5
H33B C33 H33C 109.5
C35 C34 O3 116.6(8)
C35 C34 H34A 108.1
O3 C34 H34A 108.1
C35 C34 H34B 108.1
O3 C34 H34B 108.1
H34A C34 H34B 107.3
C34 C35 H35A 109.5
C34 C35 H35B 109.5
H35A C35 H35B 109.5
C34 C35 H35C 109.5
H35A C35 H35C 109.5
H35B C35 H35C 109.5
O3 C34' C35' 107.5(9)
O3 C34' H34C 110.2
C35' C34' H34C 110.2
O3 C34' H34D 110.2
C35' C34' H34D 110.2
H34C C34' H34D 108.5
C34' C35' H35D 109.5
C34' C35' H35E 109.5
H35D C35' H35E 109.5
C34' C35' H35F 109.5
H35D C35' H35F 109.5
H35E C35' H35F 109.5

loop_
_geom_bond_atom_site_label_1
_geom_bond_atom_site_label_2
_geom_bond_distance
W1 C27 1.743(3)
W1 O2 1.921(2)
W1 O1 1.927(2)
W1 C12 2.134(3)
W1 O3 2.185(2)
O1 C1 1.363(4)
O2 C18 1.360(4)
O3 C34' 1.308(13)
O3 C34 1.53(1)
O3 C32 1.562(6)
C1 C6 1.411(5)
C1 C2 1.412(5)
C2 C3 1.395(5)
C2 C19 1.542(5)
C3 C4 1.381(5)
C3 H3 0.9300
C4 C5 1.376(5)
C4 H4 0.9300
C5 C6 1.392(5)
C5 H5 0.9300
C6 C7 1.493(5)
C7 C8 1.405(4)
C7 C12 1.415(5)
C8 C9 1.375(5)
C8 H8 0.9300
C9 C10 1.372(5)
C9 H9 0.9300
C10 C11 1.411(4)
C10 H10 0.9300
C11 C12 1.429(5)
C11 C13 1.479(5)
C13 C14 1.400(5)
C13 C18 1.401(5)
C14 C15 1.378(5)
C14 H14 0.9300
C15 C16 1.372(5)
C15 H15 0.9300
C16 C17 1.398(5)
C16 H16 0.9300
C17 C18 1.409(5)
C17 C23 1.535(5)
C19 C20 1.508(6)
C19 C22 1.525(5)
C19 C21 1.535(5)
C20 H20A 0.9600
C20 H20B 0.9600
C20 H20C 0.9600
C21 H21A 0.9600
C21 H21B 0.9600
C21 H21C 0.9600
C22 H22A 0.9600
C22 H22B 0.9600
C22 H22C 0.9600
C23 C26 1.527(5)
C23 C24 1.531(5)
C23 C25 1.538(5)
C24 H24A 0.9600
C24 H24B 0.9600
C24 H24C 0.9600
C25 H25A 0.9600
C25 H25B 0.9600
C25 H25C 0.9600
C26 H26A 0.9600
C26 H26B 0.9600
C26 H26C 0.9600
C27 C28 1.498(5)
C28 C29 1.455(9)
C28 C30' 1.466(9)
C28 C30 1.523(10)
C28 C29' 1.550(9)
C28 C31 1.578(9)
C28 C31' 1.592(9)
C29 H29A 0.9600
C29 H29B 0.9600
C29 H29C 0.9600
C30 H30A 0.9600
C30 H30B 0.9600
C30 H30C 0.9600
C31 H31A 0.9600
C31 H31B 0.9600
C31 H31C 0.9600
C29' H29D 0.9600
C29' H29E 0.9600
C29' H29F 0.9600
C30' H30D 0.9600
C30' H30E 0.9600
C30' H30F 0.9600
C31' H31D 0.9600
C31' H31E 0.9600
C31' H31F 0.9600
C32 C33 1.384(8)
C32 H32A 0.9700
C32 H32B 0.9700
C33 H33A 0.9600
C33 H33B 0.9600
C33 H33C 0.9600
C34 C35 1.477(13)
C34 H34A 0.9700
C34 H34B 0.9700
C35 H35A 0.9600
C35 H35B 0.9600
C35 H35C 0.9600
C34' C35' 1.481(14)
C34' H34C 0.9700
C34' H34D 0.9700
C35' H35D 0.9600
C35' H35E 0.9600
C35' H35F 0.9600
